data_7039393
loop_
_publ_author_name
'\<Skoch, Karel'
'Uhl\'ik, Filip'
'C\'isa\<rov\'a, Ivana'
'\<St\<epni\<cka, Petr'

_publ_section_title
;
 Silver(i) complexes with 1'-(diphenylphosphino)-1-cyanoferrocene: the art
 of improvisation in coordination.
;
_journal_issue 26
_journal_name_full 'Dalton transactions (Cambridge, England : 2003)'
_journal_page_first 10655
_journal_page_last 10671
_journal_paper_doi 10.1039/c6dt01843b
_journal_volume 45
_journal_year 2016
_chemical_formula_moiety 'C46 H36 Ag2 Cl2 Fe2 N2 O8 P2'
_chemical_formula_sum 'C46 H36 Ag2 Cl2 Fe2 N2 O8 P2'
_chemical_formula_weight 1205.05
_chemical_name_systematic
; 
 ? 
;
_space_group_IT_number 14
_symmetry_cell_setting monoclinic
_symmetry_space_group_name_Hall '-P 2yn'
_symmetry_space_group_name_H-M 'P 1 21/n 1'
_atom_sites_solution_hydrogens geom
_atom_sites_solution_primary direct
_atom_sites_solution_secondary difmap
_audit_creation_method SHELXL-97
_audit_update_record
;
2016-03-24 deposited with the CCDC.
2016-06-01 downloaded from the CCDC.
;
_cell_angle_alpha 90.00
_cell_angle_beta 97.6940(10)
_cell_angle_gamma 90.00
_cell_formula_units_Z 2
_cell_length_a 8.4383(2)
_cell_length_b 11.2773(3)
_cell_length_c 22.8008(5)
_cell_measurement_reflns_used 7143
_cell_measurement_temperature 150(2)
_cell_measurement_theta_max 27.49
_cell_measurement_theta_min 2.48
_cell_volume 2150.22(9)
_computing_cell_refinement 'Bruker SAINT'
_computing_data_collection 'Bruker APEX2'
_computing_data_reduction 'Bruker SAINT'
_computing_molecular_graphics 'PLATON (Spek, 2003)'
_computing_publication_material 'PLATON (Spek, 2003)'
_computing_structure_refinement 'SHELXL-97 (Sheldrick, 2008)'
_computing_structure_solution 'SHELXS-97 (Sheldrick, 2008)'
_diffrn_ambient_temperature 150(2)
_diffrn_measured_fraction_theta_full 0.999
_diffrn_measured_fraction_theta_max 0.999
_diffrn_measurement_device_type 'Bruker APEX-II CCD'
_diffrn_measurement_method '\f and \w scans'
_diffrn_radiation_monochromator graphite
_diffrn_radiation_source 'fine-focus sealed tube'
_diffrn_radiation_type MoK\a
_diffrn_radiation_wavelength 0.71073
_diffrn_reflns_av_R_equivalents 0.0326
_diffrn_reflns_av_sigmaI/netI 0.0351
_diffrn_reflns_limit_h_max 10
_diffrn_reflns_limit_h_min -9
_diffrn_reflns_limit_k_max 14
_diffrn_reflns_limit_k_min -14
_diffrn_reflns_limit_l_max 29
_diffrn_reflns_limit_l_min -28
_diffrn_reflns_number 19998
_diffrn_reflns_theta_full 27.50
_diffrn_reflns_theta_max 27.50
_diffrn_reflns_theta_min 1.80
_exptl_absorpt_coefficient_mu 1.816
_exptl_absorpt_correction_T_max 0.883
_exptl_absorpt_correction_T_min 0.509
_exptl_absorpt_correction_type numerical
_exptl_absorpt_process_details 'SADABS V2012/1 (Bruker AXS Inc.)'
_exptl_crystal_colour orange
_exptl_crystal_density_diffrn 1.861
_exptl_crystal_density_method 'not measured'
_exptl_crystal_description bar
_exptl_crystal_F_000 1200
_exptl_crystal_size_max 0.43
_exptl_crystal_size_mid 0.08
_exptl_crystal_size_min 0.07
_refine_diff_density_max 0.430
_refine_diff_density_min -0.423
_refine_diff_density_rms 0.082
_refine_ls_extinction_method none
_refine_ls_goodness_of_fit_ref 1.011
_refine_ls_hydrogen_treatment constr
_refine_ls_matrix_type full
_refine_ls_number_parameters 289
_refine_ls_number_reflns 4929
_refine_ls_number_restraints 0
_refine_ls_restrained_S_all 1.011
_refine_ls_R_factor_all 0.0412
_refine_ls_R_factor_gt 0.0279
_refine_ls_shift/su_max 0.001
_refine_ls_shift/su_mean 0.000
_refine_ls_structure_factor_coef Fsqd
_refine_ls_weighting_details 'calc w=1/[\s^2^(Fo^2^)+(0.0218P)^2^+1.2870P] where P=(Fo^2^+2Fc^2^)/3'
_refine_ls_weighting_scheme calc
_refine_ls_wR_factor_gt 0.0522
_refine_ls_wR_factor_ref 0.0561
_reflns_number_gt 4037
_reflns_number_total 4929
_reflns_threshold_expression >2sigma(I)
_cod_data_source_file c6dt01843b3.cif
_cod_data_source_block ks154
_cod_depositor_comments 'Adding full bibliography for 7039384--7039397.cif.'
_cod_original_sg_symbol_H-M 'P 21/n'
_cod_database_code 7039393

loop_
_symmetry_equiv_pos_as_xyz
'x, y, z'
'-x+1/2, y+1/2, -z+1/2'
'-x, -y, -z'
'x-1/2, -y-1/2, z-1/2'

loop_
_atom_site_label
_atom_site_type_symbol
_atom_site_fract_x
_atom_site_fract_y
_atom_site_fract_z
_atom_site_U_iso_or_equiv
_atom_site_adp_type
_atom_site_occupancy
_atom_site_symmetry_multiplicity
_atom_site_calc_flag
_atom_site_refinement_flags
Ag Ag -0.08150(2) 0.268491(18) 0.029930(8) 0.02388(6) Uani 1 1 d .
N N 0.2429(2) 0.60657(19) 0.01670(9) 0.0236(5) Uani 1 1 d .
Fe Fe 0.38569(4) 0.35223(3) 0.136137(14) 0.01569(8) Uani 1 1 d .
Cl Cl 0.09973(6) 0.30775(5) -0.09903(2) 0.01944(13) Uani 1 1 d .
P P 0.05656(7) 0.17201(5) 0.11319(3) 0.01496(13) Uani 1 1 d .
O1 O 0.0298(2) 0.21721(17) -0.06554(8) 0.0330(4) Uani 1 1 d .
O2 O 0.0096(2) 0.3178(2) -0.15597(8) 0.0441(5) Uani 1 1 d .
O3 O 0.0991(2) 0.41818(18) -0.06812(10) 0.0441(5) Uani 1 1 d .
O4 O 0.2616(2) 0.27376(17) -0.10447(9) 0.0355(5) Uani 1 1 d .
C1 C 0.4245(3) 0.4387(2) 0.06160(10) 0.0174(5) Uani 1 1 d .
C2 C 0.4080(3) 0.3143(2) 0.04997(11) 0.0214(5) Uani 1 1 d .
H2 H 0.3299 0.2774 0.0219 0.026 Uiso 1 1 calc R
C3 C 0.5296(3) 0.2568(2) 0.08801(12) 0.0295(6) Uani 1 1 d .
H3 H 0.5476 0.1737 0.0902 0.035 Uiso 1 1 calc R
C4 C 0.6210(3) 0.3443(3) 0.12267(12) 0.0302(6) Uani 1 1 d .
H4 H 0.7105 0.3292 0.1517 0.036 Uiso 1 1 calc R
C5 C 0.5571(3) 0.4565(2) 0.10686(11) 0.0230(6) Uani 1 1 d .
H5 H 0.5947 0.5304 0.1232 0.028 Uiso 1 1 calc R
C6 C 0.1864(3) 0.2722(2) 0.15832(10) 0.0172(5) Uani 1 1 d .
C7 C 0.1668(3) 0.3983(2) 0.15767(10) 0.0198(5) Uani 1 1 d .
H7 H 0.0860 0.4414 0.1336 0.024 Uiso 1 1 calc R
C8 C 0.2891(3) 0.4474(2) 0.19925(11) 0.0248(6) Uani 1 1 d .
H8 H 0.3048 0.5293 0.2079 0.030 Uiso 1 1 calc R
C9 C 0.3846(3) 0.3524(2) 0.22582(11) 0.0253(6) Uani 1 1 d .
H9 H 0.4750 0.3603 0.2552 0.030 Uiso 1 1 calc R
C10 C 0.3222(3) 0.2450(2) 0.20117(10) 0.0197(5) Uani 1 1 d .
H10 H 0.3628 0.1680 0.2111 0.024 Uiso 1 1 calc R
C11 C 0.3224(3) 0.5307(2) 0.03613(10) 0.0178(5) Uani 1 1 d .
C12 C -0.0720(2) 0.1140(2) 0.16475(10) 0.0153(5) Uani 1 1 d .
C13 C -0.1635(3) 0.0131(2) 0.14966(11) 0.0204(5) Uani 1 1 d .
H13 H -0.1512 -0.0291 0.1145 0.024 Uiso 1 1 calc R
C14 C -0.2726(3) -0.0259(2) 0.18592(12) 0.0261(6) Uani 1 1 d .
H14 H -0.3337 -0.0955 0.1758 0.031 Uiso 1 1 calc R
C15 C -0.2925(3) 0.0362(2) 0.23680(12) 0.0280(6) Uani 1 1 d .
H15 H -0.3688 0.0104 0.2611 0.034 Uiso 1 1 calc R
C16 C -0.2012(3) 0.1358(2) 0.25214(11) 0.0277(6) Uani 1 1 d .
H16 H -0.2142 0.1782 0.2872 0.033 Uiso 1 1 calc R
C17 C -0.0907(3) 0.1742(2) 0.21656(11) 0.0212(5) Uani 1 1 d .
H17 H -0.0271 0.2421 0.2277 0.025 Uiso 1 1 calc R
C18 C 0.1787(2) 0.0470(2) 0.09624(10) 0.0164(5) Uani 1 1 d .
C19 C 0.2395(3) -0.0344(2) 0.13901(11) 0.0215(5) Uani 1 1 d .
H19 H 0.2136 -0.0276 0.1782 0.026 Uiso 1 1 calc R
C20 C 0.3378(3) -0.1255(2) 0.12497(13) 0.0285(6) Uani 1 1 d .
H20 H 0.3776 -0.1817 0.1543 0.034 Uiso 1 1 calc R
C21 C 0.3780(3) -0.1349(2) 0.06844(13) 0.0301(6) Uani 1 1 d .
H21 H 0.4492 -0.1954 0.0593 0.036 Uiso 1 1 calc R
C22 C 0.3148(3) -0.0564(2) 0.02541(12) 0.0281(6) Uani 1 1 d .
H22 H 0.3401 -0.0644 -0.0138 0.034 Uiso 1 1 calc R
C23 C 0.2143(3) 0.0342(2) 0.03867(11) 0.0209(5) Uani 1 1 d .
H23 H 0.1699 0.0874 0.0086 0.025 Uiso 1 1 calc R

loop_
_atom_site_aniso_label
_atom_site_aniso_U_11
_atom_site_aniso_U_22
_atom_site_aniso_U_33
_atom_site_aniso_U_23
_atom_site_aniso_U_13
_atom_site_aniso_U_12
Ag 0.02452(10) 0.02810(11) 0.01870(11) 0.00829(8) 0.00169(7) 0.00713(8)
N 0.0281(11) 0.0237(12) 0.0191(11) 0.0015(9) 0.0043(9) 0.0010(10)
Fe 0.01817(16) 0.01569(18) 0.01380(18) 0.00150(14) 0.00432(13) 0.00254(13)
Cl 0.0213(3) 0.0199(3) 0.0173(3) 0.0000(2) 0.0034(2) -0.0017(2)
P 0.0169(3) 0.0165(3) 0.0122(3) 0.0012(2) 0.0042(2) 0.0038(2)
O1 0.0454(11) 0.0288(11) 0.0288(11) 0.0082(9) 0.0191(9) -0.0003(9)
O2 0.0474(12) 0.0661(16) 0.0164(10) 0.0112(10) -0.0046(9) 0.0016(11)
O3 0.0394(11) 0.0315(12) 0.0617(15) -0.0227(11) 0.0082(10) -0.0043(9)
O4 0.0238(9) 0.0376(12) 0.0468(12) -0.0020(10) 0.0111(8) 0.0038(8)
C1 0.0183(11) 0.0184(12) 0.0166(12) 0.0049(10) 0.0070(9) 0.0018(9)
C2 0.0299(13) 0.0198(13) 0.0165(13) -0.0003(10) 0.0100(10) 0.0017(11)
C3 0.0369(15) 0.0255(15) 0.0303(15) 0.0086(12) 0.0194(12) 0.0157(12)
C4 0.0179(12) 0.0460(18) 0.0276(15) 0.0107(13) 0.0066(11) 0.0103(12)
C5 0.0177(11) 0.0307(15) 0.0215(14) 0.0024(11) 0.0056(10) -0.0029(11)
C6 0.0193(11) 0.0187(12) 0.0147(12) 0.0024(10) 0.0063(9) 0.0023(10)
C7 0.0214(11) 0.0198(13) 0.0202(13) -0.0004(10) 0.0098(10) 0.0048(10)
C8 0.0334(13) 0.0215(14) 0.0223(14) -0.0069(11) 0.0138(11) -0.0031(11)
C9 0.0288(13) 0.0353(16) 0.0122(12) -0.0017(11) 0.0044(10) -0.0061(12)
C10 0.0240(12) 0.0226(14) 0.0130(12) 0.0047(10) 0.0039(9) 0.0015(10)
C11 0.0204(11) 0.0174(13) 0.0170(13) 0.0007(10) 0.0068(10) -0.0033(10)
C12 0.0135(10) 0.0191(12) 0.0136(12) 0.0039(10) 0.0023(9) 0.0060(9)
C13 0.0180(11) 0.0240(14) 0.0188(13) -0.0001(10) 0.0016(10) 0.0034(10)
C14 0.0201(12) 0.0263(15) 0.0318(16) 0.0055(12) 0.0028(11) -0.0028(11)
C15 0.0227(12) 0.0351(16) 0.0289(15) 0.0109(12) 0.0132(11) 0.0033(12)
C16 0.0327(14) 0.0325(16) 0.0203(14) 0.0021(12) 0.0123(11) 0.0077(12)
C17 0.0232(12) 0.0221(14) 0.0192(13) 0.0017(10) 0.0063(10) 0.0023(10)
C18 0.0150(10) 0.0144(12) 0.0202(13) -0.0013(10) 0.0035(9) 0.0008(9)
C19 0.0195(11) 0.0201(13) 0.0245(14) 0.0003(11) 0.0017(10) 0.0016(10)
C20 0.0223(12) 0.0215(14) 0.0402(17) 0.0032(12) -0.0013(12) 0.0048(11)
C21 0.0177(12) 0.0227(14) 0.0499(19) -0.0136(13) 0.0046(12) 0.0022(11)
C22 0.0256(13) 0.0290(15) 0.0313(15) -0.0124(12) 0.0100(11) -0.0037(12)
C23 0.0222(12) 0.0212(13) 0.0200(13) -0.0027(10) 0.0048(10) 0.0004(10)

loop_
_atom_type_symbol
_atom_type_description
_atom_type_scat_dispersion_real
_atom_type_scat_dispersion_imag
_atom_type_scat_source
C C 0.0033 0.0016 'International Tables Vol C Tables 4.2.6.8 and 6.1.1.4'
H H 0.0000 0.0000 'International Tables Vol C Tables 4.2.6.8 and 6.1.1.4'
O O 0.0106 0.0060 'International Tables Vol C Tables 4.2.6.8 and 6.1.1.4'
P P 0.1023 0.0942 'International Tables Vol C Tables 4.2.6.8 and 6.1.1.4'
Cl Cl 0.1484 0.1585 'International Tables Vol C Tables 4.2.6.8 and 6.1.1.4'
Fe Fe 0.3463 0.8444 'International Tables Vol C Tables 4.2.6.8 and 6.1.1.4'
N N 0.0061 0.0033 'International Tables Vol C Tables 4.2.6.8 and 6.1.1.4'
Ag Ag -0.8971 1.1015 'International Tables Vol C Tables 4.2.6.8 and 6.1.1.4'

loop_
_geom_angle_atom_site_label_1
_geom_angle_atom_site_label_2
_geom_angle_atom_site_label_3
_geom_angle
_geom_angle_site_symmetry_1
_geom_angle_site_symmetry_3
N Ag P 156.50(6) 3_565 .
N Ag O1 90.45(7) 3_565 .
P Ag O1 112.59(5) . .
C11 N Ag 171.7(2) . 3_565
C1 Fe C6 130.97(9) . .
C1 Fe C10 169.71(10) . .
C6 Fe C10 41.31(9) . .
C1 Fe C7 109.44(9) . .
C6 Fe C7 41.15(9) . .
C10 Fe C7 69.01(10) . .
C1 Fe C5 41.18(9) . .
C6 Fe C5 169.24(10) . .
C10 Fe C5 147.63(9) . .
C7 Fe C5 129.42(10) . .
C1 Fe C2 41.22(9) . .
C6 Fe C2 109.39(10) . .
C10 Fe C2 129.89(10) . .
C7 Fe C2 119.15(10) . .
C5 Fe C2 69.29(10) . .
C1 Fe C9 149.49(10) . .
C6 Fe C9 68.71(9) . .
C10 Fe C9 40.31(10) . .
C7 Fe C9 68.52(10) . .
C5 Fe C9 115.09(10) . .
C2 Fe C9 166.96(10) . .
C1 Fe C3 68.23(10) . .
C6 Fe C3 118.03(11) . .
C10 Fe C3 108.06(10) . .
C7 Fe C3 152.04(11) . .
C5 Fe C3 68.35(11) . .
C2 Fe C3 40.30(10) . .
C9 Fe C3 128.21(11) . .
C1 Fe C8 117.49(10) . .
C6 Fe C8 68.75(10) . .
C10 Fe C8 68.42(10) . .
C7 Fe C8 40.56(10) . .
C5 Fe C8 107.07(10) . .
C2 Fe C8 151.77(10) . .
C9 Fe C8 40.72(11) . .
C3 Fe C8 166.27(11) . .
C1 Fe C4 68.08(10) . .
C6 Fe C4 150.23(10) . .
C10 Fe C4 115.88(10) . .
C7 Fe C4 166.52(11) . .
C5 Fe C4 40.08(10) . .
C2 Fe C4 68.38(10) . .
C9 Fe C4 106.49(10) . .
C3 Fe C4 40.67(11) . .
C8 Fe C4 127.72(11) . .
O2 Cl O3 110.16(14) . .
O2 Cl O4 109.93(12) . .
O3 Cl O4 109.88(12) . .
O2 Cl O1 109.42(12) . .
O3 Cl O1 108.99(12) . .
O4 Cl O1 108.43(11) . .
C6 P C18 106.83(10) . .
C6 P C12 103.05(10) . .
C18 P C12 105.19(11) . .
C6 P Ag 111.62(8) . .
C18 P Ag 114.84(8) . .
C12 P Ag 114.34(7) . .
Cl O1 Ag 120.88(11) . .
C11 C1 C5 124.4(2) . .
C11 C1 C2 126.9(2) . .
C5 C1 C2 108.5(2) . .
C11 C1 Fe 122.50(16) . .
C5 C1 Fe 70.15(13) . .
C2 C1 Fe 70.14(13) . .
C3 C2 C1 107.0(2) . .
C3 C2 Fe 70.00(14) . .
C1 C2 Fe 68.64(13) . .
C3 C2 H2 126.5 . .
C1 C2 H2 126.5 . .
Fe C2 H2 126.4 . .
C2 C3 C4 108.6(2) . .
C2 C3 Fe 69.70(14) . .
C4 C3 Fe 69.81(14) . .
C2 C3 H3 125.7 . .
C4 C3 H3 125.7 . .
Fe C3 H3 126.4 . .
C5 C4 C3 108.7(2) . .
C5 C4 Fe 69.65(14) . .
C3 C4 Fe 69.52(14) . .
C5 C4 H4 125.7 . .
C3 C4 H4 125.7 . .
Fe C4 H4 126.8 . .
C4 C5 C1 107.2(2) . .
C4 C5 Fe 70.26(15) . .
C1 C5 Fe 68.66(13) . .
C4 C5 H5 126.4 . .
C1 C5 H5 126.4 . .
Fe C5 H5 126.2 . .
C7 C6 C10 107.5(2) . .
C7 C6 P 123.88(17) . .
C10 C6 P 128.64(18) . .
C7 C6 Fe 69.80(13) . .
C10 C6 Fe 69.67(13) . .
P C6 Fe 126.72(12) . .
C8 C7 C6 107.9(2) . .
C8 C7 Fe 70.03(13) . .
C6 C7 Fe 69.06(13) . .
C8 C7 H7 126.0 . .
C6 C7 H7 126.0 . .
Fe C7 H7 126.5 . .
C7 C8 C9 108.1(2) . .
C7 C8 Fe 69.42(13) . .
C9 C8 Fe 69.52(14) . .
C7 C8 H8 126.0 . .
C9 C8 H8 126.0 . .
Fe C8 H8 126.7 . .
C10 C9 C8 108.5(2) . .
C10 C9 Fe 69.61(14) . .
C8 C9 Fe 69.76(14) . .
C10 C9 H9 125.7 . .
C8 C9 H9 125.7 . .
Fe C9 H9 126.5 . .
C9 C10 C6 108.0(2) . .
C9 C10 Fe 70.08(14) . .
C6 C10 Fe 69.02(13) . .
C9 C10 H10 126.0 . .
C6 C10 H10 126.0 . .
Fe C10 H10 126.5 . .
N C11 C1 178.1(3) . .
C17 C12 C13 119.2(2) . .
C17 C12 P 121.17(18) . .
C13 C12 P 119.45(18) . .
C14 C13 C12 120.1(2) . .
C14 C13 H13 119.9 . .
C12 C13 H13 119.9 . .
C15 C14 C13 120.2(2) . .
C15 C14 H14 119.9 . .
C13 C14 H14 119.9 . .
C16 C15 C14 119.9(2) . .
C16 C15 H15 120.1 . .
C14 C15 H15 120.1 . .
C15 C16 C17 120.2(2) . .
C15 C16 H16 119.9 . .
C17 C16 H16 119.9 . .
C16 C17 C12 120.5(2) . .
C16 C17 H17 119.8 . .
C12 C17 H17 119.8 . .
C19 C18 C23 119.2(2) . .
C19 C18 P 122.06(18) . .
C23 C18 P 118.73(18) . .
C20 C19 C18 120.3(2) . .
C20 C19 H19 119.8 . .
C18 C19 H19 119.8 . .
C21 C20 C19 120.2(2) . .
C21 C20 H20 119.9 . .
C19 C20 H20 119.9 . .
C22 C21 C20 119.7(2) . .
C22 C21 H21 120.1 . .
C20 C21 H21 120.1 . .
C21 C22 C23 120.6(3) . .
C21 C22 H22 119.7 . .
C23 C22 H22 119.7 . .
C22 C23 C18 119.8(2) . .
C22 C23 H23 120.1 . .
C18 C23 H23 120.1 . .

loop_
_geom_bond_atom_site_label_1
_geom_bond_atom_site_label_2
_geom_bond_distance
_geom_bond_site_symmetry_2
Ag N 2.141(2) 3_565
Ag P 2.3564(6) .
Ag O1 2.5500(18) .
N C11 1.139(3) .
N Ag 2.141(2) 3_565
Fe C1 2.024(2) .
Fe C6 2.031(2) .
Fe C10 2.040(2) .
Fe C7 2.041(2) .
Fe C5 2.044(2) .
Fe C2 2.044(2) .
Fe C9 2.046(2) .
Fe C3 2.048(2) .
Fe C8 2.049(2) .
Fe C4 2.052(2) .
Cl O2 1.4184(19) .
Cl O3 1.431(2) .
Cl O4 1.4398(18) .
Cl O1 1.4473(18) .
P C6 1.798(2) .
P C18 1.818(2) .
P C12 1.824(2) .
C1 C11 1.422(3) .
C1 C5 1.431(3) .
C1 C2 1.432(3) .
C2 C3 1.410(4) .
C2 H2 0.9500 .
C3 C4 1.425(4) .
C3 H3 0.9500 .
C4 C5 1.404(4) .
C4 H4 0.9500 .
C5 H5 0.9500 .
C6 C7 1.431(3) .
C6 C10 1.436(3) .
C7 C8 1.418(4) .
C7 H7 0.9500 .
C8 C9 1.425(4) .
C8 H8 0.9500 .
C9 C10 1.408(3) .
C9 H9 0.9500 .
C10 H10 0.9500 .
C12 C17 1.389(3) .
C12 C13 1.392(3) .
C13 C14 1.389(3) .
C13 H13 0.9500 .
C14 C15 1.385(4) .
C14 H14 0.9500 .
C15 C16 1.380(4) .
C15 H15 0.9500 .
C16 C17 1.385(3) .
C16 H16 0.9500 .
C17 H17 0.9500 .
C18 C19 1.387(3) .
C18 C23 1.393(3) .
C19 C20 1.384(3) .
C19 H19 0.9500 .
C20 C21 1.380(4) .
C20 H20 0.9500 .
C21 C22 1.375(4) .
C21 H21 0.9500 .
C22 C23 1.387(3) .
C22 H22 0.9500 .
C23 H23 0.9500 .

loop_
_geom_torsion_atom_site_label_1
_geom_torsion_atom_site_label_2
_geom_torsion_atom_site_label_3
_geom_torsion_atom_site_label_4
_geom_torsion
_geom_torsion_site_symmetry_1
N Ag P C6 -62.90(17) 3_565
O1 Ag P C6 105.11(9) .
N Ag P C18 175.33(16) 3_565
O1 Ag P C18 -16.67(10) .
N Ag P C12 53.57(17) 3_565
O1 Ag P C12 -138.42(10) .
O2 Cl O1 Ag -117.92(13) .
O3 Cl O1 Ag 2.60(16) .
O4 Cl O1 Ag 122.18(12) .
N Ag O1 Cl 58.13(13) 3_565
P Ag O1 Cl -117.11(11) .
C6 Fe C1 C11 50.7(2) .
C10 Fe C1 C11 88.9(6) .
C7 Fe C1 C11 9.4(2) .
C5 Fe C1 C11 -118.8(3) .
C2 Fe C1 C11 121.8(3) .
C9 Fe C1 C11 -71.0(3) .
C3 Fe C1 C11 159.6(2) .
C8 Fe C1 C11 -34.1(2) .
C4 Fe C1 C11 -156.4(2) .
C6 Fe C1 C5 169.58(14) .
C10 Fe C1 C5 -152.3(5) .
C7 Fe C1 C5 128.26(15) .
C2 Fe C1 C5 -119.3(2) .
C9 Fe C1 C5 47.8(2) .
C3 Fe C1 C5 -81.55(16) .
C8 Fe C1 C5 84.70(16) .
C4 Fe C1 C5 -37.57(15) .
C6 Fe C1 C2 -71.09(17) .
C10 Fe C1 C2 -32.9(6) .
C7 Fe C1 C2 -112.41(14) .
C5 Fe C1 C2 119.3(2) .
C9 Fe C1 C2 167.15(19) .
C3 Fe C1 C2 37.78(15) .
C8 Fe C1 C2 -155.97(14) .
C4 Fe C1 C2 81.76(15) .
C11 C1 C2 C3 -176.1(2) .
C5 C1 C2 C3 0.1(3) .
Fe C1 C2 C3 -59.78(16) .
C11 C1 C2 Fe -116.3(2) .
C5 C1 C2 Fe 59.88(16) .
C1 Fe C2 C3 118.4(2) .
C6 Fe C2 C3 -110.82(16) .
C10 Fe C2 C3 -68.86(19) .
C7 Fe C2 C3 -154.95(16) .
C5 Fe C2 C3 80.55(17) .
C9 Fe C2 C3 -31.6(5) .
C8 Fe C2 C3 168.2(2) .
C4 Fe C2 C3 37.44(16) .
C6 Fe C2 C1 130.78(13) .
C10 Fe C2 C1 172.73(13) .
C7 Fe C2 C1 86.65(15) .
C5 Fe C2 C1 -37.86(13) .
C9 Fe C2 C1 -150.0(4) .
C3 Fe C2 C1 -118.4(2) .
C8 Fe C2 C1 49.8(3) .
C4 Fe C2 C1 -80.97(15) .
C1 C2 C3 C4 -0.2(3) .
Fe C2 C3 C4 -59.16(17) .
C1 C2 C3 Fe 58.92(16) .
C1 Fe C3 C2 -38.62(14) .
C6 Fe C3 C2 87.34(16) .
C10 Fe C3 C2 131.17(15) .
C7 Fe C3 C2 52.1(3) .
C5 Fe C3 C2 -83.10(16) .
C9 Fe C3 C2 171.35(15) .
C8 Fe C3 C2 -156.0(4) .
C4 Fe C3 C2 -119.9(2) .
C1 Fe C3 C4 81.26(16) .
C6 Fe C3 C4 -152.79(15) .
C10 Fe C3 C4 -108.96(16) .
C7 Fe C3 C4 171.94(19) .
C5 Fe C3 C4 36.77(15) .
C2 Fe C3 C4 119.9(2) .
C9 Fe C3 C4 -68.78(19) .
C8 Fe C3 C4 -36.1(5) .
C2 C3 C4 C5 0.3(3) .
Fe C3 C4 C5 -58.79(17) .
C2 C3 C4 Fe 59.09(17) .
C1 Fe C4 C5 38.58(15) .
C6 Fe C4 C5 174.63(18) .
C10 Fe C4 C5 -151.82(15) .
C7 Fe C4 C5 -43.4(5) .
C2 Fe C4 C5 83.12(16) .
C9 Fe C4 C5 -109.57(16) .
C3 Fe C4 C5 120.2(2) .
C8 Fe C4 C5 -69.96(19) .
C1 Fe C4 C3 -81.66(16) .
C6 Fe C4 C3 54.4(3) .
C10 Fe C4 C3 87.95(17) .
C7 Fe C4 C3 -163.6(4) .
C5 Fe C4 C3 -120.2(2) .
C2 Fe C4 C3 -37.11(15) .
C9 Fe C4 C3 130.20(16) .
C8 Fe C4 C3 169.81(15) .
C3 C4 C5 C1 -0.2(3) .
Fe C4 C5 C1 -58.95(16) .
C3 C4 C5 Fe 58.70(17) .
C11 C1 C5 C4 176.4(2) .
C2 C1 C5 C4 0.1(3) .
Fe C1 C5 C4 59.96(17) .
C11 C1 C5 Fe 116.4(2) .
C2 C1 C5 Fe -59.87(16) .
C1 Fe C5 C4 -118.5(2) .
C6 Fe C5 C4 -165.6(5) .
C10 Fe C5 C4 52.5(3) .
C7 Fe C5 C4 168.04(15) .
C2 Fe C5 C4 -80.65(17) .
C9 Fe C5 C4 86.01(18) .
C3 Fe C5 C4 -37.29(16) .
C8 Fe C5 C4 128.98(16) .
C6 Fe C5 C1 -47.1(6) .
C10 Fe C5 C1 171.06(17) .
C7 Fe C5 C1 -73.42(18) .
C2 Fe C5 C1 37.89(14) .
C9 Fe C5 C1 -155.46(14) .
C3 Fe C5 C1 81.24(16) .
C8 Fe C5 C1 -112.49(15) .
C4 Fe C5 C1 118.5(2) .
C18 P C6 C7 148.12(19) .
C12 P C6 C7 -101.3(2) .
Ag P C6 C7 21.8(2) .
C18 P C6 C10 -33.2(2) .
C12 P C6 C10 77.3(2) .
Ag P C6 C10 -159.50(19) .
C18 P C6 Fe 59.16(17) .
C12 P C6 Fe 169.71(14) .
Ag P C6 Fe -67.13(15) .
C1 Fe C6 C7 -71.10(18) .
C10 Fe C6 C7 118.53(19) .
C5 Fe C6 C7 -31.4(6) .
C2 Fe C6 C7 -112.46(14) .
C9 Fe C6 C7 81.30(15) .
C3 Fe C6 C7 -155.70(14) .
C8 Fe C6 C7 37.46(14) .
C4 Fe C6 C7 167.40(19) .
C1 Fe C6 C10 170.37(14) .
C7 Fe C6 C10 -118.53(19) .
C5 Fe C6 C10 -150.0(5) .
C2 Fe C6 C10 129.01(14) .
C9 Fe C6 C10 -37.23(14) .
C3 Fe C6 C10 85.77(16) .
C8 Fe C6 C10 -81.07(15) .
C4 Fe C6 C10 48.9(3) .
C1 Fe C6 P 46.7(2) .
C10 Fe C6 P -123.7(2) .
C7 Fe C6 P 117.8(2) .
C5 Fe C6 P 86.4(6) .
C2 Fe C6 P 5.34(18) .
C9 Fe C6 P -160.89(18) .
C3 Fe C6 P -37.89(19) .
C8 Fe C6 P 155.26(18) .
C4 Fe C6 P -74.8(3) .
C10 C6 C7 C8 0.3(3) .
P C6 C7 C8 179.20(17) .
Fe C6 C7 C8 -59.45(16) .
C10 C6 C7 Fe 59.74(15) .
P C6 C7 Fe -121.35(17) .
C1 Fe C7 C8 -109.91(16) .
C6 Fe C7 C8 119.3(2) .
C10 Fe C7 C8 80.94(16) .
C5 Fe C7 C8 -67.90(18) .
C2 Fe C7 C8 -154.14(15) .
C9 Fe C7 C8 37.55(15) .
C3 Fe C7 C8 170.1(2) .
C4 Fe C7 C8 -33.0(5) .
C1 Fe C7 C6 130.75(14) .
C10 Fe C7 C6 -38.40(14) .
C5 Fe C7 C6 172.76(13) .
C2 Fe C7 C6 86.52(15) .
C9 Fe C7 C6 -81.79(15) .
C3 Fe C7 C6 50.8(3) .
C8 Fe C7 C6 -119.3(2) .
C4 Fe C7 C6 -152.3(4) .
C6 C7 C8 C9 -0.1(3) .
Fe C7 C8 C9 -58.95(17) .
C6 C7 C8 Fe 58.84(16) .
C1 Fe C8 C7 88.22(16) .
C6 Fe C8 C7 -37.99(14) .
C10 Fe C8 C7 -82.52(15) .
C5 Fe C8 C7 131.52(15) .
C2 Fe C8 C7 53.6(3) .
C9 Fe C8 C7 -119.6(2) .
C3 Fe C8 C7 -160.2(4) .
C4 Fe C8 C7 170.77(15) .
C1 Fe C8 C9 -152.16(15) .
C6 Fe C8 C9 81.64(16) .
C10 Fe C8 C9 37.11(14) .
C7 Fe C8 C9 119.6(2) .
C5 Fe C8 C9 -108.86(15) .
C2 Fe C8 C9 173.3(2) .
C3 Fe C8 C9 -40.6(5) .
C4 Fe C8 C9 -69.60(19) .
C7 C8 C9 C10 -0.1(3) .
Fe C8 C9 C10 -59.00(17) .
C7 C8 C9 Fe 58.88(17) .
C1 Fe C9 C10 174.56(17) .
C6 Fe C9 C10 38.12(14) .
C7 Fe C9 C10 82.46(15) .
C5 Fe C9 C10 -152.84(14) .
C2 Fe C9 C10 -45.9(5) .
C3 Fe C9 C10 -71.47(18) .
C8 Fe C9 C10 119.9(2) .
C4 Fe C9 C10 -110.78(16) .
C1 Fe C9 C8 54.7(3) .
C6 Fe C9 C8 -81.75(16) .
C10 Fe C9 C8 -119.9(2) .
C7 Fe C9 C8 -37.40(15) .
C5 Fe C9 C8 87.30(16) .
C2 Fe C9 C8 -165.8(4) .
C3 Fe C9 C8 168.67(16) .
C4 Fe C9 C8 129.35(16) .
C8 C9 C10 C6 0.3(3) .
Fe C9 C10 C6 -58.80(16) .
C8 C9 C10 Fe 59.09(17) .
C7 C6 C10 C9 -0.4(3) .
P C6 C10 C9 -179.20(17) .
Fe C6 C10 C9 59.46(16) .
C7 C6 C10 Fe -59.82(15) .
P C6 C10 Fe 121.34(19) .
C1 Fe C10 C9 -164.4(5) .
C6 Fe C10 C9 -119.4(2) .
C7 Fe C10 C9 -81.14(16) .
C5 Fe C10 C9 50.6(2) .
C2 Fe C10 C9 167.80(15) .
C3 Fe C10 C9 128.41(16) .
C8 Fe C10 C9 -37.47(15) .
C4 Fe C10 C9 85.17(17) .
C1 Fe C10 C6 -45.0(6) .
C7 Fe C10 C6 38.26(14) .
C5 Fe C10 C6 169.95(18) .
C2 Fe C10 C6 -72.81(17) .
C9 Fe C10 C6 119.4(2) .
C3 Fe C10 C6 -112.20(15) .
C8 Fe C10 C6 81.92(15) .
C4 Fe C10 C6 -155.44(15) .
C6 P C12 C17 20.5(2) .
C18 P C12 C17 132.29(19) .
Ag P C12 C17 -100.81(18) .
C6 P C12 C13 -164.94(18) .
C18 P C12 C13 -53.2(2) .
Ag P C12 C13 73.73(19) .
C17 C12 C13 C14 0.5(3) .
P C12 C13 C14 -174.20(18) .
C12 C13 C14 C15 0.9(4) .
C13 C14 C15 C16 -1.4(4) .
C14 C15 C16 C17 0.5(4) .
C15 C16 C17 C12 0.9(4) .
C13 C12 C17 C16 -1.4(3) .
P C12 C17 C16 173.20(18) .
C6 P C18 C19 69.8(2) .
C12 P C18 C19 -39.2(2) .
Ag P C18 C19 -165.83(16) .
C6 P C18 C23 -109.03(19) .
C12 P C18 C23 141.91(18) .
Ag P C18 C23 15.3(2) .
C23 C18 C19 C20 1.7(3) .
P C18 C19 C20 -177.19(18) .
C18 C19 C20 C21 1.0(4) .
C19 C20 C21 C22 -2.7(4) .
C20 C21 C22 C23 1.8(4) .
C21 C22 C23 C18 0.9(4) .
C19 C18 C23 C22 -2.6(3) .
P C18 C23 C22 176.29(18) .
